data_7035816
loop_
_publ_author_name
'Hald\'on, Estela'
'Kozma, \'Agnes'
'Tinnermann, Hendrik'
'Gu, Lianghu'
'Goddard, Richard'
'Alcarazo, Manuel'

_publ_section_title
;
 Synthesis and reactivity of \a-cationic phosphines: the effect of
 imidazolinium and amidinium substituents.
;
_journal_issue 5
_journal_name_full 'Dalton transactions (Cambridge, England : 2003)'
_journal_page_first 1872
_journal_page_last 1876
_journal_paper_doi 10.1039/c5dt02341f
_journal_volume 45
_journal_year 2016
_chemical_compound_source dichloromethane
_chemical_formula_moiety '2(C17 H20 Au Cl N2 P), 2(F6 Sb), C H2 Cl2'
_chemical_formula_sum 'C35 H42 Au2 Cl4 F12 N4 P2 Sb2'
_chemical_formula_weight 1587.90
_space_group_crystal_system triclinic
_space_group_IT_number 2
_space_group_name_Hall '-P 1'
_space_group_name_H-M_alt 'P -1'
_symmetry_cell_setting triclinic
_symmetry_Int_Tables_number 2
_symmetry_space_group_name_Hall '-P 1'
_symmetry_space_group_name_H-M 'P -1'
_atom_sites_solution_hydrogens geom
_atom_sites_solution_primary direct
_atom_sites_solution_secondary difmap
_audit_block_code HAI-HA-128-01
_audit_creation_date 2014-04-02
_audit_creation_method
;
Olex2 1.2
(compiled 2014.03.20 svn.r2914 for OlexSys, GUI svn.r4813)
;
_audit_update_record
;
2015-06-19 deposited with the CCDC.
2015-07-06 downloaded from the CCDC.
;
_cell_angle_alpha 88.305(2)
_cell_angle_beta 69.996(2)
_cell_angle_gamma 88.438(2)
_cell_formula_units_Z 2
_cell_length_a 11.9015(15)
_cell_length_b 13.6615(18)
_cell_length_c 16.414(2)
_cell_measurement_reflns_used 9973
_cell_measurement_temperature 100
_cell_measurement_theta_max 31.3138
_cell_measurement_theta_min 2.4142
_cell_volume 2506.3(6)
_computing_cell_refinement 'SAINT software (Bruker AXS, 2004)'
_computing_data_collection 'APEX2 (Bruker AXS, 2005-2013)'
_computing_data_reduction 'SAINT software (Bruker AXS, 2004)'
_computing_molecular_graphics 'DIAMOND (Crystal Impact GbR, 1997-2012)'
_computing_publication_material 'Olex2 (Dolomanov et al., 2009)'
_computing_structure_refinement 'SHELXL (G. M. Sheldrick, 2013)'
_computing_structure_solution 'SHELXS (G. M. Sheldrick, 2013)'
_diffrn_ambient_temperature 100
_diffrn_detector_area_resol_mean 66.67
_diffrn_measured_fraction_theta_full 0.998
_diffrn_measured_fraction_theta_max 0.989
_diffrn_measurement_device_type 'Bruker-AXS Kappa Mach3 APEX-II'
_diffrn_measurement_method 'CCD \f- and \w-scans'
_diffrn_radiation_monochromator 'Incoatec Helios mirrors'
_diffrn_radiation_type Mo-K\a
_diffrn_radiation_wavelength 0.71073
_diffrn_reflns_av_R_equivalents 0.0334
_diffrn_reflns_av_unetI/netI 0.0292
_diffrn_reflns_Laue_measured_fraction_full 0.998
_diffrn_reflns_Laue_measured_fraction_max 0.989
_diffrn_reflns_limit_h_max 17
_diffrn_reflns_limit_h_min -17
_diffrn_reflns_limit_k_max 19
_diffrn_reflns_limit_k_min -19
_diffrn_reflns_limit_l_max 24
_diffrn_reflns_limit_l_min -23
_diffrn_reflns_number 74031
_diffrn_reflns_point_group_measured_fraction_full 0.998
_diffrn_reflns_point_group_measured_fraction_max 0.989
_diffrn_reflns_theta_full 25.242
_diffrn_reflns_theta_max 31.428
_diffrn_reflns_theta_min 1.321
_diffrn_source 1\mS
_diffrn_standards_number 0
_exptl_absorpt_coefficient_mu 7.254
_exptl_absorpt_correction_T_max 0.77058
_exptl_absorpt_correction_T_min 0.37125
_exptl_absorpt_correction_type gaussian
_exptl_absorpt_process_details 'SADABS (Bruker AXS, 2012)'
_exptl_crystal_colour colourless
_exptl_crystal_density_diffrn 2.104
_exptl_crystal_description needle
_exptl_crystal_F_000 1492
_exptl_crystal_size_max 0.15
_exptl_crystal_size_mid 0.04
_exptl_crystal_size_min 0.04
_refine_diff_density_max 6.374
_refine_diff_density_min -2.335
_refine_diff_density_rms 0.257
_refine_ls_extinction_method none
_refine_ls_goodness_of_fit_ref 1.035
_refine_ls_hydrogen_treatment constr
_refine_ls_matrix_type full
_refine_ls_number_parameters 567
_refine_ls_number_reflns 16397
_refine_ls_number_restraints 0
_refine_ls_restrained_S_all 1.035
_refine_ls_R_factor_all 0.0607
_refine_ls_R_factor_gt 0.0474
_refine_ls_shift/su_max 0.001
_refine_ls_shift/su_mean 0.000
_refine_ls_structure_factor_coef Fsqd
_refine_ls_weighting_details 'w=1/[\s^2^(Fo^2^)+(0.0681P)^2^+20.9605P] where P=(Fo^2^+2Fc^2^)/3'
_refine_ls_weighting_scheme calc
_refine_ls_wR_factor_gt 0.1233
_refine_ls_wR_factor_ref 0.1321
_reflns_Friedel_coverage 0.000
_reflns_number_gt 13532
_reflns_number_total 16397
_reflns_threshold_expression 'I > 2\s(I)'
_cod_data_source_file c5dt02341f2.cif
_cod_data_source_block 8726sadabs
_cod_depositor_comments
;
The following automatic conversions were performed:

'_symmetry_cell_setting' value 'TRICLINIC' changed to 'triclinic'
according to
/usr/data/users/saulius/crontab/automatic-downloads/rss-feeds/RSC/lib/dictionaries/cif_core.dic
dictionary named 'cif_core.dic' version 2.4.2 from 2011-04-26.

Automatic conversion script
Id: cif_fix_values 3271 2015-04-21 07:52:19Z andrius 

 Adding full bibliography for 7035812--7035820.cif.
;
_cod_original_cell_volume 2506.2(6)
_cod_original_sg_symbol_Hall '-p 1'
_cod_original_sg_symbol_H-M P-1
_cod_database_code 7035816
_shelx_space_group_comment
;
The symmetry employed for this shelxl refinement is uniquely defined
by the following loop, which should always be used as a source of
symmetry information in preference to the above space-group names.
They are only intended as comments.
;
_olex2_refinement_description
;
1. Fixed Uiso
 At 1.2 times of:
  All C(H) groups, All C(H,H) groups
 At 1.5 times of:
  All C(H,H,H) groups
2. Others
 Fixed Sof: F7A(0.5) F7B(0.5) F8A(0.5) F8B(0.5) F10A(0.5) F10B(0.5) F11A(0.5)
 F11B(0.5) Cl3(0.5) Cl4(0.5) C98(0.5) H98A(0.5) H98B(0.5) Cl5(0.5) Cl6(0.5)
 C99(0.5) H99A(0.5) H99B(0.5)
3.a Secondary CH2 refined with riding coordinates:
 C2(H2A,H2B), C3(H3A,H3B), C22(H22A,H22B), C23(H23A,H23B), C98(H98A,H98B),
 C99(H99A,H99B)
3.b Aromatic/amide H refined with riding coordinates:
 C7(H7), C8(H8), C9(H9), C10(H10), C11(H11), C13(H13), C14(H14), C15(H15),
 C16(H16), C17(H17), C27(H27), C28(H28), C29(H29), C30(H30), C31(H31), C33(H33),
  C34(H34), C35(H35), C36(H36), C37(H37)
3.c Idealised Me refined as rotating group:
 C4(H4A,H4B,H4C), C5(H5A,H5B,H5C), C24(H24A,H24B,H24C), C25(H25A,H25B,H25C)
;
_shelxl_version_number 2013-4

loop_
_space_group_symop_operation_xyz
'x, y, z'
'-x, -y, -z'

loop_
_atom_site_label
_atom_site_type_symbol
_atom_site_fract_x
_atom_site_fract_y
_atom_site_fract_z
_atom_site_U_iso_or_equiv
_atom_site_adp_type
_atom_site_occupancy
_atom_site_site_symmetry_order
_atom_site_calc_flag
_atom_site_refinement_flags_posn
_atom_site_refinement_flags_occupancy
_atom_site_disorder_assembly
_atom_site_disorder_group
Au1 Au 0.66278(2) 0.70376(2) 0.23987(2) 0.02094(6) Uani 1 1 d . . . .
Cl1 Cl 0.56908(13) 0.66717(14) 0.38291(10) 0.0339(3) Uani 1 1 d . . . .
P1 P 0.75945(12) 0.74707(10) 0.10250(9) 0.0174(2) Uani 1 1 d . . . .
N1 N 0.6902(4) 0.6805(3) -0.0383(3) 0.0193(8) Uani 1 1 d . . . .
N2 N 0.7330(4) 0.5658(3) 0.0435(3) 0.0190(8) Uani 1 1 d . . . .
C1 C 0.7261(4) 0.6612(4) 0.0285(3) 0.0168(9) Uani 1 1 d . . . .
C2 C 0.6563(5) 0.5896(5) -0.0696(4) 0.0240(11) Uani 1 1 d . . . .
H2A H 0.6965 0.5836 -0.1330 0.029 Uiso 1 1 calc R . . .
H2B H 0.5687 0.5870 -0.0558 0.029 Uiso 1 1 calc R . . .
C3 C 0.6997(5) 0.5098(4) -0.0200(4) 0.0241(11) Uani 1 1 d . . . .
H3A H 0.6354 0.4631 0.0093 0.029 Uiso 1 1 calc R . . .
H3B H 0.7695 0.4733 -0.0590 0.029 Uiso 1 1 calc R . . .
C4 C 0.6624(6) 0.7737(5) -0.0733(5) 0.0309(13) Uani 1 1 d . . . .
H4A H 0.5796 0.7933 -0.0410 0.046 Uiso 1 1 calc GR . . .
H4B H 0.6721 0.7665 -0.1346 0.046 Uiso 1 1 calc GR . . .
H4C H 0.7166 0.8237 -0.0679 0.046 Uiso 1 1 calc GR . . .
C5 C 0.7905(6) 0.5147(4) 0.0978(4) 0.0244(11) Uani 1 1 d . . . .
H5A H 0.8695 0.4904 0.0616 0.037 Uiso 1 1 calc GR . . .
H5B H 0.7414 0.4594 0.1280 0.037 Uiso 1 1 calc GR . . .
H5C H 0.7994 0.5598 0.1405 0.037 Uiso 1 1 calc GR . . .
C6 C 0.9215(5) 0.7379(4) 0.0656(4) 0.0188(9) Uani 1 1 d . . . .
C7 C 0.9874(5) 0.7384(4) -0.0225(4) 0.0216(10) Uani 1 1 d . . . .
H7 H 0.9481 0.7432 -0.0641 0.026 Uiso 1 1 calc R . . .
C8 C 1.1118(5) 0.7319(4) -0.0492(4) 0.0257(12) Uani 1 1 d . . . .
H8 H 1.1576 0.7325 -0.1093 0.031 Uiso 1 1 calc R . . .
C9 C 1.1687(5) 0.7246(4) 0.0109(4) 0.0249(11) Uani 1 1 d . . . .
H9 H 1.2535 0.7209 -0.0077 0.030 Uiso 1 1 calc R . . .
C10 C 1.1023(5) 0.7226(5) 0.0984(4) 0.0286(12) Uani 1 1 d . . . .
H10 H 1.1420 0.7159 0.1397 0.034 Uiso 1 1 calc R . . .
C11 C 0.9783(5) 0.7303(5) 0.1267(4) 0.0249(11) Uani 1 1 d . . . .
H11 H 0.9331 0.7305 0.1869 0.030 Uiso 1 1 calc R . . .
C12 C 0.7186(5) 0.8703(4) 0.0785(4) 0.0244(11) Uani 1 1 d . . . .
C13 C 0.8018(6) 0.9338(5) 0.0259(5) 0.0335(14) Uani 1 1 d . . . .
H13 H 0.8832 0.9135 0.0013 0.040 Uiso 1 1 calc R . . .
C14 C 0.7661(7) 1.0281(5) 0.0087(6) 0.0438(18) Uani 1 1 d . . . .
H14 H 0.8229 1.0715 -0.0288 0.053 Uiso 1 1 calc R . . .
C15 C 0.6487(8) 1.0582(5) 0.0459(7) 0.047(2) Uani 1 1 d . . . .
H15 H 0.6249 1.1227 0.0347 0.056 Uiso 1 1 calc R . . .
C16 C 0.5650(7) 0.9948(6) 0.0998(7) 0.0452(19) Uani 1 1 d . . . .
H16 H 0.4840 1.0159 0.1250 0.054 Uiso 1 1 calc R . . .
C17 C 0.5992(6) 0.9008(5) 0.1170(5) 0.0329(14) Uani 1 1 d . . . .
H17 H 0.5423 0.8575 0.1545 0.039 Uiso 1 1 calc R . . .
Au2 Au 0.33143(2) 0.70873(2) 0.25318(2) 0.02262(6) Uani 1 1 d . . . .
Cl2 Cl 0.42382(13) 0.67494(15) 0.11050(10) 0.0354(4) Uani 1 1 d . . . .
P2 P 0.23275(12) 0.74944(10) 0.38978(9) 0.0181(2) Uani 1 1 d . . . .
N3 N 0.2621(4) 0.5657(3) 0.4529(3) 0.0193(8) Uani 1 1 d . . . .
N4 N 0.3013(4) 0.6768(3) 0.5329(3) 0.0190(8) Uani 1 1 d . . . .
C21 C 0.2670(4) 0.6605(4) 0.4659(3) 0.0167(9) Uani 1 1 d . . . .
C22 C 0.2953(5) 0.5072(4) 0.5182(4) 0.0231(10) Uani 1 1 d . . . .
H22A H 0.3600 0.4593 0.4903 0.028 Uiso 1 1 calc R . . .
H22B H 0.2256 0.4716 0.5578 0.028 Uiso 1 1 calc R . . .
C23 C 0.3375(5) 0.5832(4) 0.5665(4) 0.0226(10) Uani 1 1 d . . . .
H23A H 0.2974 0.5758 0.6300 0.027 Uiso 1 1 calc R . . .
H23B H 0.4252 0.5788 0.5527 0.027 Uiso 1 1 calc R . . .
C24 C 0.2067(6) 0.5178(4) 0.3986(4) 0.0277(12) Uani 1 1 d . . . .
H24A H 0.2593 0.4645 0.3674 0.042 Uiso 1 1 calc GR . . .
H24B H 0.1938 0.5655 0.3567 0.042 Uiso 1 1 calc GR . . .
H24C H 0.1298 0.4910 0.4350 0.042 Uiso 1 1 calc GR . . .
C25 C 0.3237(6) 0.7675(5) 0.5687(4) 0.0294(12) Uani 1 1 d . . . .
H25A H 0.3114 0.7573 0.6304 0.044 Uiso 1 1 calc GR . . .
H25B H 0.2684 0.8189 0.5616 0.044 Uiso 1 1 calc GR . . .
H25C H 0.4062 0.7874 0.5380 0.044 Uiso 1 1 calc GR . . .
C26 C 0.0717(5) 0.7424(4) 0.4240(4) 0.0206(10) Uani 1 1 d . . . .
C27 C 0.0036(5) 0.7354(4) 0.5126(4) 0.0232(11) Uani 1 1 d . . . .
H27 H 0.0415 0.7357 0.5549 0.028 Uiso 1 1 calc R . . .
C28 C -0.1200(5) 0.7280(4) 0.5377(4) 0.0259(12) Uani 1 1 d . . . .
H28 H -0.1667 0.7241 0.5976 0.031 Uiso 1 1 calc R . . .
C29 C -0.1752(5) 0.7263(4) 0.4764(5) 0.0281(13) Uani 1 1 d . . . .
H29 H -0.2597 0.7212 0.4939 0.034 Uiso 1 1 calc R . . .
C30 C -0.1076(6) 0.7319(6) 0.3901(5) 0.0353(15) Uani 1 1 d . . . .
H30 H -0.1460 0.7292 0.3481 0.042 Uiso 1 1 calc R . . .
C31 C 0.0163(6) 0.7415(6) 0.3625(4) 0.0325(14) Uani 1 1 d . . . .
H31 H 0.0618 0.7473 0.3025 0.039 Uiso 1 1 calc R . . .
C32 C 0.2703(5) 0.8702(4) 0.4131(4) 0.0241(11) Uani 1 1 d . . . .
C33 C 0.3892(6) 0.8982(5) 0.3786(5) 0.0317(13) Uani 1 1 d . . . .
H33 H 0.4479 0.8551 0.3424 0.038 Uiso 1 1 calc R . . .
C34 C 0.4217(7) 0.9903(5) 0.3977(6) 0.0443(19) Uani 1 1 d . . . .
H34 H 0.5030 1.0093 0.3758 0.053 Uiso 1 1 calc R . . .
C35 C 0.3355(7) 1.0531(5) 0.4481(7) 0.051(2) Uani 1 1 d . . . .
H35 H 0.3571 1.1158 0.4607 0.061 Uiso 1 1 calc R . . .
C36 C 0.2181(7) 1.0251(5) 0.4805(7) 0.047(2) Uani 1 1 d . . . .
H36 H 0.1590 1.0687 0.5156 0.057 Uiso 1 1 calc R . . .
C37 C 0.1850(6) 0.9342(5) 0.4625(5) 0.0344(15) Uani 1 1 d . . . .
H37 H 0.1034 0.9160 0.4843 0.041 Uiso 1 1 calc R . . .
Sb2 Sb 0.50228(3) 0.28968(3) 0.25489(2) 0.02185(8) Uani 1 1 d . . . .
F7A F 0.5901(12) 0.3940(10) 0.2615(8) 0.062(3) Uiso 0.5 1 d . P A 1
F7B F 0.6410(8) 0.3567(6) 0.2481(5) 0.0322(16) Uiso 0.5 1 d . P A 2
F8A F 0.3712(11) 0.3639(9) 0.2567(8) 0.057(3) Uiso 0.5 1 d . P A 1
F8B F 0.4264(9) 0.4072(8) 0.2415(7) 0.046(2) Uiso 0.5 1 d . P A 2
F9 F 0.4444(5) 0.2944(4) 0.3763(4) 0.0528(12) Uiso 1 1 d . . . .
F10A F 0.4199(11) 0.1753(9) 0.2425(8) 0.061(3) Uiso 0.5 1 d . P A 1
F10B F 0.3606(9) 0.2226(7) 0.2666(6) 0.042(2) Uiso 0.5 1 d . P A 2
F11A F 0.6410(13) 0.2112(10) 0.2447(9) 0.070(3) Uiso 0.5 1 d . P A 1
F11B F 0.5789(8) 0.1734(6) 0.2712(6) 0.0349(17) Uiso 0.5 1 d . P A 2
F12 F 0.5584(5) 0.2889(4) 0.1341(3) 0.0485(11) Uiso 1 1 d . . . .
Sb1 Sb 0.99806(3) 0.56740(3) -0.24926(3) 0.02657(9) Uani 1 1 d . . . .
F1 F 0.8817(4) 0.6639(4) -0.2398(4) 0.0584(15) Uani 1 1 d . . . .
F2 F 1.1116(4) 0.6630(4) -0.2608(4) 0.0545(14) Uani 1 1 d . . . .
F3 F 1.0360(4) 0.5678(4) -0.3704(3) 0.0427(11) Uani 1 1 d . . . .
F4 F 1.1157(4) 0.4698(4) -0.2604(3) 0.0385(10) Uani 1 1 d . . . .
F5 F 0.8836(4) 0.4715(4) -0.2364(3) 0.0388(10) Uani 1 1 d . . . .
F6 F 0.9611(4) 0.5648(4) -0.1282(3) 0.0402(10) Uani 1 1 d . . . .
Cl3 Cl 0.7530(3) 0.9482(3) 0.2950(2) 0.0416(9) Uani 0.5 1 d . P . .
Cl4 Cl 0.9564(2) 1.0132(3) 0.15175(17) 0.0313(7) Uani 0.5 1 d . P . .
C98 C 0.8132(10) 1.0448(8) 0.2225(7) 0.022(2) Uani 0.5 1 d . P . .
H98A H 0.8179 1.1034 0.2552 0.026 Uiso 0.5 1 calc R P . .
H98B H 0.7603 1.0612 0.1887 0.026 Uiso 0.5 1 calc R P . .
Cl5 Cl 0.7681(3) 1.0285(3) -0.2114(2) 0.0407(9) Uani 0.5 1 d . P . .
Cl6 Cl 0.9777(2) 0.9495(3) -0.34331(17) 0.0323(7) Uani 0.5 1 d . P . .
C99 C 0.8331(14) 0.9285(13) -0.2737(10) 0.045(4) Uani 0.5 1 d . P . .
H99A H 0.7832 0.9109 -0.3084 0.054 Uiso 0.5 1 calc R P . .
H99B H 0.8344 0.8721 -0.2348 0.054 Uiso 0.5 1 calc R P . .

loop_
_atom_site_aniso_label
_atom_site_aniso_U_11
_atom_site_aniso_U_22
_atom_site_aniso_U_33
_atom_site_aniso_U_23
_atom_site_aniso_U_13
_atom_site_aniso_U_12
Au1 0.01607(9) 0.02769(11) 0.01784(9) -0.00185(7) -0.00434(7) 0.00255(7)
Cl1 0.0216(6) 0.0530(10) 0.0214(6) 0.0044(6) -0.0013(5) 0.0089(6)
P1 0.0159(5) 0.0170(6) 0.0198(6) -0.0012(5) -0.0066(5) 0.0007(4)
N1 0.019(2) 0.021(2) 0.019(2) 0.0016(16) -0.0074(16) -0.0010(16)
N2 0.020(2) 0.018(2) 0.020(2) -0.0009(16) -0.0075(17) -0.0037(16)
C1 0.0118(19) 0.020(2) 0.018(2) 0.0015(17) -0.0041(17) -0.0013(16)
C2 0.021(2) 0.033(3) 0.021(2) -0.005(2) -0.011(2) -0.002(2)
C3 0.023(2) 0.024(3) 0.025(3) -0.006(2) -0.008(2) -0.005(2)
C4 0.036(3) 0.029(3) 0.034(3) 0.011(2) -0.021(3) -0.001(2)
C5 0.031(3) 0.017(2) 0.028(3) 0.002(2) -0.014(2) 0.000(2)
C6 0.018(2) 0.015(2) 0.024(2) -0.0021(18) -0.0068(19) 0.0015(17)
C7 0.022(2) 0.017(2) 0.025(3) -0.0001(19) -0.006(2) -0.0012(18)
C8 0.024(3) 0.017(2) 0.030(3) -0.001(2) -0.001(2) -0.0011(19)
C9 0.017(2) 0.017(2) 0.037(3) 0.000(2) -0.005(2) -0.0012(18)
C10 0.019(2) 0.039(3) 0.032(3) -0.002(3) -0.014(2) -0.002(2)
C11 0.021(2) 0.030(3) 0.025(3) 0.000(2) -0.009(2) -0.001(2)
C12 0.025(3) 0.018(2) 0.032(3) -0.004(2) -0.012(2) 0.004(2)
C13 0.030(3) 0.019(3) 0.052(4) 0.001(3) -0.015(3) 0.000(2)
C14 0.039(4) 0.023(3) 0.069(5) 0.004(3) -0.018(4) -0.002(3)
C15 0.042(4) 0.025(3) 0.076(6) -0.001(3) -0.023(4) 0.009(3)
C16 0.032(3) 0.030(3) 0.076(6) -0.007(4) -0.021(4) 0.011(3)
C17 0.025(3) 0.026(3) 0.048(4) -0.005(3) -0.012(3) 0.006(2)
Au2 0.01732(9) 0.03179(12) 0.01767(10) -0.00207(8) -0.00447(7) -0.00014(7)
Cl2 0.0206(6) 0.0594(11) 0.0221(6) -0.0103(7) -0.0010(5) -0.0066(6)
P2 0.0173(6) 0.0183(6) 0.0182(6) -0.0007(5) -0.0055(5) 0.0018(5)
N3 0.020(2) 0.018(2) 0.022(2) -0.0034(16) -0.0087(17) 0.0031(16)
N4 0.018(2) 0.023(2) 0.0166(19) -0.0020(16) -0.0069(16) -0.0006(16)
C21 0.0107(19) 0.020(2) 0.018(2) -0.0029(18) -0.0038(17) 0.0007(16)
C22 0.026(3) 0.020(2) 0.023(3) 0.001(2) -0.010(2) 0.003(2)
C23 0.022(2) 0.027(3) 0.021(2) 0.002(2) -0.009(2) 0.001(2)
C24 0.035(3) 0.022(3) 0.031(3) -0.007(2) -0.017(3) 0.000(2)
C25 0.036(3) 0.028(3) 0.028(3) -0.010(2) -0.016(3) -0.001(2)
C26 0.020(2) 0.018(2) 0.023(2) -0.0015(19) -0.008(2) 0.0047(18)
C27 0.021(2) 0.020(2) 0.028(3) 0.000(2) -0.008(2) -0.0009(19)
C28 0.021(2) 0.017(2) 0.033(3) -0.001(2) -0.002(2) 0.0028(19)
C29 0.022(3) 0.017(2) 0.043(3) -0.009(2) -0.007(2) 0.0022(19)
C30 0.024(3) 0.049(4) 0.036(3) -0.008(3) -0.015(3) 0.003(3)
C31 0.022(3) 0.049(4) 0.028(3) -0.008(3) -0.011(2) 0.006(3)
C32 0.025(3) 0.017(2) 0.030(3) 0.004(2) -0.010(2) -0.0005(19)
C33 0.026(3) 0.024(3) 0.043(4) 0.001(3) -0.009(3) -0.003(2)
C34 0.036(4) 0.027(3) 0.068(5) 0.004(3) -0.016(4) -0.011(3)
C35 0.039(4) 0.019(3) 0.090(7) -0.004(4) -0.017(4) -0.006(3)
C36 0.036(4) 0.016(3) 0.082(6) -0.011(3) -0.011(4) 0.003(3)
C37 0.026(3) 0.021(3) 0.055(4) -0.004(3) -0.012(3) 0.002(2)
Sb2 0.01443(15) 0.0354(2) 0.01542(15) -0.00114(13) -0.00475(12) 0.00095(13)
Sb1 0.01577(16) 0.0372(2) 0.02456(18) 0.00208(15) -0.00438(13) -0.00019(14)
F1 0.033(2) 0.053(3) 0.070(4) 0.014(3) 0.004(2) 0.019(2)
F2 0.029(2) 0.046(3) 0.071(3) -0.012(2) 0.007(2) -0.0148(19)
F3 0.029(2) 0.069(3) 0.0270(19) 0.016(2) -0.0074(16) 0.002(2)
F4 0.035(2) 0.053(3) 0.0263(19) -0.0028(18) -0.0094(16) 0.0150(19)
F5 0.031(2) 0.059(3) 0.0265(19) 0.0053(18) -0.0100(16) -0.0188(19)
F6 0.031(2) 0.060(3) 0.0268(19) -0.0133(19) -0.0047(16) -0.0054(19)
Cl3 0.0231(13) 0.066(2) 0.0333(16) 0.0235(16) -0.0073(12) -0.0148(14)
Cl4 0.0115(10) 0.065(2) 0.0147(11) -0.0043(12) -0.0009(8) 0.0048(11)
C98 0.021(5) 0.024(5) 0.015(4) -0.002(4) 0.000(4) 0.010(4)
Cl5 0.0207(13) 0.082(3) 0.0187(12) -0.0084(14) -0.0056(10) 0.0128(15)
Cl6 0.0171(11) 0.064(2) 0.0126(10) -0.0098(12) 0.0004(9) -0.0099(12)
C99 0.036(7) 0.053(9) 0.030(7) -0.002(6) 0.012(6) -0.025(7)

loop_
_atom_type_symbol
_atom_type_description
_atom_type_scat_dispersion_real
_atom_type_scat_dispersion_imag
_atom_type_scat_source
C C 0.0033 0.0016 'International Tables Vol C Tables 4.2.6.8 and 6.1.1.4'
H H 0.0000 0.0000 'International Tables Vol C Tables 4.2.6.8 and 6.1.1.4'
Au Au -2.0133 8.8022 'International Tables Vol C Tables 4.2.6.8 and 6.1.1.4'
Cl Cl 0.1484 0.1585 'International Tables Vol C Tables 4.2.6.8 and 6.1.1.4'
F F 0.0171 0.0103 'International Tables Vol C Tables 4.2.6.8 and 6.1.1.4'
N N 0.0061 0.0033 'International Tables Vol C Tables 4.2.6.8 and 6.1.1.4'
P P 0.1023 0.0942 'International Tables Vol C Tables 4.2.6.8 and 6.1.1.4'
Sb Sb -0.5866 1.5461 'International Tables Vol C Tables 4.2.6.8 and 6.1.1.4'

loop_
_exptl_crystal_face_index_h
_exptl_crystal_face_index_k
_exptl_crystal_face_index_l
_exptl_crystal_face_perp_dist
0.00 1.00 0.00 0.0200
0.00 -1.00 0.00 0.0200
1.00 0.00 1.00 0.0800
-1.00 0.00 -1.00 0.0700
0.00 0.00 1.00 0.0250
0.00 0.00 -1.00 0.0180
1.00 0.00 -1.00 0.0600
-1.00 0.00 1.00 0.0500

loop_
_geom_angle_atom_site_label_1
_geom_angle_atom_site_label_2
_geom_angle_atom_site_label_3
_geom_angle
P1 Au1 Cl1 176.53(6)
C1 P1 Au1 110.26(16)
C6 P1 Au1 116.63(19)
C6 P1 C1 100.9(2)
C12 P1 Au1 111.5(2)
C12 P1 C1 109.1(3)
C12 P1 C6 107.9(3)
C1 N1 C2 110.5(5)
C1 N1 C4 130.5(5)
C4 N1 C2 118.1(5)
C1 N2 C3 110.8(5)
C1 N2 C5 128.7(5)
C5 N2 C3 119.0(5)
N1 C1 P1 129.3(4)
N1 C1 N2 111.9(5)
N2 C1 P1 118.7(4)
N1 C2 C3 102.9(4)
N2 C3 C2 102.8(5)
C7 C6 P1 120.3(4)
C11 C6 P1 119.0(4)
C11 C6 C7 120.6(5)
C6 C7 C8 119.2(6)
C9 C8 C7 120.4(6)
C8 C9 C10 119.9(5)
C9 C10 C11 120.7(6)
C6 C11 C10 119.0(6)
C13 C12 P1 121.7(5)
C13 C12 C17 120.4(6)
C17 C12 P1 117.9(5)
C12 C13 C14 119.7(7)
C15 C14 C13 120.1(7)
C14 C15 C16 120.3(7)
C15 C16 C17 120.2(7)
C16 C17 C12 119.3(7)
P2 Au2 Cl2 175.88(6)
C21 P2 Au2 110.46(17)
C26 P2 Au2 115.6(2)
C26 P2 C21 101.5(2)
C32 P2 Au2 112.1(2)
C32 P2 C21 108.3(3)
C32 P2 C26 108.3(3)
C21 N3 C22 110.6(5)
C21 N3 C24 128.7(5)
C24 N3 C22 119.2(5)
C21 N4 C23 110.4(5)
C21 N4 C25 131.3(5)
C25 N4 C23 117.7(5)
N3 C21 P2 118.7(4)
N3 C21 N4 112.0(5)
N4 C21 P2 129.3(4)
N3 C22 C23 103.5(4)
N4 C23 C22 102.3(4)
C27 C26 P2 120.1(4)
C31 C26 P2 119.7(5)
C31 C26 C27 120.2(5)
C28 C27 C26 119.3(6)
C29 C28 C27 120.5(6)
C30 C29 C28 119.6(6)
C29 C30 C31 121.5(7)
C26 C31 C30 118.8(6)
C33 C32 P2 118.2(5)
C37 C32 P2 121.7(5)
C37 C32 C33 120.1(6)
C32 C33 C34 119.6(7)
C35 C34 C33 119.7(7)
C34 C35 C36 120.0(7)
C35 C36 C37 120.8(7)
C32 C37 C36 119.8(6)
F7A Sb2 F8A 94.4(6)
F7A Sb2 F9 84.4(4)
F7A Sb2 F10A 175.9(6)
F7A Sb2 F11A 86.6(6)
F7A Sb2 F12 94.6(4)
F7B Sb2 F10B 177.7(4)
F8A Sb2 F9 87.2(4)
F8A Sb2 F10A 88.9(6)
F8A Sb2 F11A 176.0(5)
F8A Sb2 F12 91.5(4)
F8B Sb2 F7B 90.8(4)
F8B Sb2 F9 93.5(4)
F8B Sb2 F10B 89.3(4)
F8B Sb2 F11B 178.4(4)
F9 Sb2 F7B 91.8(3)
F9 Sb2 F10A 98.2(4)
F9 Sb2 F10B 85.9(3)
F9 Sb2 F11A 96.7(4)
F11A Sb2 F10A 89.9(6)
F11B Sb2 F7B 88.4(4)
F11B Sb2 F9 85.1(3)
F11B Sb2 F10B 91.5(4)
F12 Sb2 F7B 87.8(3)
F12 Sb2 F8B 84.8(4)
F12 Sb2 F9 178.3(2)
F12 Sb2 F10A 82.8(4)
F12 Sb2 F10B 94.5(3)
F12 Sb2 F11A 84.6(4)
F12 Sb2 F11B 96.6(3)
F1 Sb1 F2 90.3(3)
F1 Sb1 F3 90.4(2)
F1 Sb1 F4 179.2(2)
F1 Sb1 F5 89.6(2)
F1 Sb1 F6 90.5(2)
F2 Sb1 F3 90.3(2)
F2 Sb1 F4 89.8(2)
F2 Sb1 F5 179.4(2)
F2 Sb1 F6 90.2(2)
F4 Sb1 F3 88.85(19)
F4 Sb1 F6 90.26(19)
F5 Sb1 F3 90.3(2)
F5 Sb1 F4 90.3(2)
F5 Sb1 F6 89.22(19)
F6 Sb1 F3 179.0(2)
Cl3 C98 Cl4 110.6(6)
Cl5 C99 Cl6 113.2(8)

loop_
_geom_bond_atom_site_label_1
_geom_bond_atom_site_label_2
_geom_bond_distance
Au1 Cl1 2.2748(15)
Au1 P1 2.2229(14)
P1 C1 1.856(6)
P1 C6 1.815(5)
P1 C12 1.810(6)
N1 C1 1.324(7)
N1 C2 1.476(8)
N1 C4 1.457(7)
N2 C1 1.326(7)
N2 C3 1.474(7)
N2 C5 1.450(7)
C2 C3 1.525(9)
C6 C7 1.389(8)
C6 C11 1.388(8)
C7 C8 1.394(8)
C8 C9 1.374(9)
C9 C10 1.382(9)
C10 C11 1.390(8)
C12 C13 1.377(9)
C12 C17 1.400(8)
C13 C14 1.397(9)
C14 C15 1.376(11)
C15 C16 1.387(12)
C16 C17 1.387(10)
Au2 Cl2 2.2762(15)
Au2 P2 2.2253(14)
P2 C21 1.853(5)
P2 C26 1.808(6)
P2 C32 1.807(6)
N3 C21 1.324(7)
N3 C22 1.472(7)
N3 C24 1.456(8)
N4 C21 1.325(7)
N4 C23 1.489(7)
N4 C25 1.455(7)
C22 C23 1.520(8)
C26 C27 1.403(8)
C26 C31 1.382(9)
C27 C28 1.391(8)
C28 C29 1.378(10)
C29 C30 1.370(10)
C30 C31 1.396(9)
C32 C33 1.392(9)
C32 C37 1.372(9)
C33 C34 1.402(10)
C34 C35 1.373(12)
C35 C36 1.375(11)
C36 C37 1.383(10)
Sb2 F7A 1.818(13)
Sb2 F7B 1.878(8)
Sb2 F8A 1.829(12)
Sb2 F8B 1.865(10)
Sb2 F9 1.874(6)
Sb2 F10A 1.919(13)
Sb2 F10B 1.890(10)
Sb2 F11A 1.904(14)
Sb2 F11B 1.868(9)
Sb2 F12 1.864(5)
Sb1 F1 1.857(5)
Sb1 F2 1.864(5)
Sb1 F3 1.882(4)
Sb1 F4 1.873(4)
Sb1 F5 1.871(4)
Sb1 F6 1.882(4)
Cl3 C98 1.745(12)
Cl4 C98 1.754(10)
Cl5 C99 1.731(17)
Cl6 C99 1.735(13)

loop_
_cod_changelog_entry_id
_cod_changelog_entry_author
_cod_changelog_entry_date
_cod_changelog_entry_text
1 'Vaitkus, Antanas' 2022-06-28T20:30:00+03:00
;
 Removed the '_chemical_name_systematic' data item that had an incorrect value.
;
